data_7016452
loop_
_publ_author_name
'Dias, H. V. Rasika'
'Flores, Jaime A.'
'Pellei, Maura'
'Morresi, Barbara'
'Lobbia, Giancarlo Gioia'
'Singh, Shreeyukta'
'Kobayashi, Yoshihiro'
'Yousufuddin, Muhammed'
'Santini, Carlo'

_publ_section_title
;
 Silver(i) and copper(i) complexes supported by fully fluorinated
 1,3,5-triazapentadienyl ligands.
;
_journal_issue 34
_journal_name_full 'Dalton transactions (Cambridge, England : 2003)'
_journal_page_first 8569
_journal_page_last 8580
_journal_paper_doi 10.1039/c1dt10524h
_journal_volume 40
_journal_year 2011
_chemical_formula_sum 'C52 H30 Ag F16 N3 P2'
_chemical_formula_weight 1170.60
_chemical_name_common (N((CF3)C(C6F5)N)2)Ag(PPh3)2
_chemical_name_systematic
;
?
;
_space_group_IT_number 14
_symmetry_cell_setting monoclinic
_symmetry_space_group_name_Hall '-P 2yn'
_symmetry_space_group_name_H-M 'P 1 21/n 1'
_atom_sites_solution_hydrogens geom
_atom_sites_solution_primary direct
_atom_sites_solution_secondary difmap
_audit_creation_method SHELXL-97
_cell_angle_alpha 90.00
_cell_angle_beta 93.4220(10)
_cell_angle_gamma 90.00
_cell_formula_units_Z 4
_cell_length_a 11.3585(9)
_cell_length_b 16.9513(14)
_cell_length_c 24.725(2)
_cell_measurement_reflns_used 8191
_cell_measurement_temperature 100(2)
_cell_measurement_theta_max 27.36
_cell_measurement_theta_min 2.27
_cell_volume 4752.1(7)
_computing_cell_refinement 'Bruker SMART'
_computing_data_collection 'Bruker SMART'
_computing_data_reduction 'Bruker SAINT'
_computing_molecular_graphics 'Bruker SHELXTL'
_computing_publication_material 'Bruker SHELXTL'
_computing_structure_refinement 'SHELXL-97 (Sheldrick, 1997)'
_computing_structure_solution 'SHELXS-97 (Sheldrick, 1990)'
_diffrn_ambient_temperature 100(2)
_diffrn_measured_fraction_theta_full 0.999
_diffrn_measured_fraction_theta_max 0.999
_diffrn_measurement_device_type 'CCD area detector'
_diffrn_measurement_method 'phi and omega scans'
_diffrn_radiation_monochromator graphite
_diffrn_radiation_source 'fine-focus sealed tube'
_diffrn_radiation_type MoK\a
_diffrn_radiation_wavelength 0.71073
_diffrn_reflns_av_R_equivalents 0.0544
_diffrn_reflns_av_sigmaI/netI 0.0532
_diffrn_reflns_limit_h_max 15
_diffrn_reflns_limit_h_min -15
_diffrn_reflns_limit_k_max 22
_diffrn_reflns_limit_k_min -22
_diffrn_reflns_limit_l_max 32
_diffrn_reflns_limit_l_min -32
_diffrn_reflns_number 46428
_diffrn_reflns_theta_full 28.29
_diffrn_reflns_theta_max 28.29
_diffrn_reflns_theta_min 1.46
_exptl_absorpt_coefficient_mu 0.596
_exptl_absorpt_correction_T_max 0.745
_exptl_absorpt_correction_T_min 0.626
_exptl_absorpt_correction_type multi-scan
_exptl_absorpt_process_details SADABS
_exptl_crystal_colour colorless
_exptl_crystal_density_diffrn 1.636
_exptl_crystal_density_method 'not measured'
_exptl_crystal_description prism
_exptl_crystal_F_000 2336
_exptl_crystal_size_max 0.05
_exptl_crystal_size_mid 0.03
_exptl_crystal_size_min 0.03
_refine_diff_density_max 1.155
_refine_diff_density_min -0.348
_refine_diff_density_rms 0.097
_refine_ls_extinction_method none
_refine_ls_goodness_of_fit_ref 1.025
_refine_ls_hydrogen_treatment constr
_refine_ls_matrix_type full
_refine_ls_number_parameters 667
_refine_ls_number_reflns 11784
_refine_ls_number_restraints 0
_refine_ls_restrained_S_all 1.025
_refine_ls_R_factor_all 0.0648
_refine_ls_R_factor_gt 0.0420
_refine_ls_shift/su_max 0.001
_refine_ls_shift/su_mean 0.000
_refine_ls_structure_factor_coef Fsqd
_refine_ls_weighting_details 'calc w=1/[\s^2^(Fo^2^)+(0.0482P)^2^+1.1577P] where P=(Fo^2^+2Fc^2^)/3'
_refine_ls_weighting_scheme calc
_refine_ls_wR_factor_gt 0.0903
_refine_ls_wR_factor_ref 0.1006
_reflns_number_gt 8864
_reflns_number_total 11784
_reflns_threshold_expression >2sigma(I)
_cod_data_source_file c1dt10524h.txt
_cod_data_source_block dias704m
_cod_depositor_comments
;
The following automatic conversions were performed:

'_symmetry_cell_setting' value 'Monoclinic' changed to 'monoclinic'
according to /home/saulius/struct/CIF-dictionaries/cif_core.dic
dictionary named 'cif_core.dic' version 2.4.1 from 2010-06-29.

Automatic conversion script
Id: cif_fix_values 1715 2011-07-08 13:25:40Z adriana 
;
_cod_original_sg_symbol_H-M P2(1)/n
_cod_database_code 7016452

loop_
_symmetry_equiv_pos_as_xyz
'x, y, z'
'-x+1/2, y+1/2, -z+1/2'
'-x, -y, -z'
'x-1/2, -y-1/2, z-1/2'

loop_
_atom_site_label
_atom_site_type_symbol
_atom_site_fract_x
_atom_site_fract_y
_atom_site_fract_z
_atom_site_U_iso_or_equiv
_atom_site_adp_type
_atom_site_occupancy
_atom_site_symmetry_multiplicity
_atom_site_calc_flag
_atom_site_refinement_flags
Ag1 Ag 0.094244(16) 0.574354(11) 0.197164(8) 0.01706(6) Uani 1 1 d .
P1 P -0.07637(6) 0.61551(4) 0.14006(3) 0.01715(14) Uani 1 1 d .
P2 P 0.28966(6) 0.53508(4) 0.17108(3) 0.01617(14) Uani 1 1 d .
F1 F 0.00630(15) 0.46575(10) 0.29138(8) 0.0369(4) Uani 1 1 d .
F2 F -0.12094(14) 0.55539(11) 0.26839(6) 0.0317(4) Uani 1 1 d .
F3 F -0.11216(13) 0.50878(9) 0.34928(6) 0.0254(4) Uani 1 1 d .
F4 F -0.16841(14) 0.67408(10) 0.34720(6) 0.0300(4) Uani 1 1 d .
F5 F -0.23836(14) 0.61694(10) 0.41571(7) 0.0318(4) Uani 1 1 d .
F6 F -0.15627(14) 0.73028(9) 0.42492(7) 0.0299(4) Uani 1 1 d .
F7 F 0.09298(14) 0.46963(9) 0.41535(7) 0.0280(4) Uani 1 1 d .
F8 F 0.30368(16) 0.41399(10) 0.45093(8) 0.0395(5) Uani 1 1 d .
F9 F 0.42000(14) 0.47752(10) 0.54012(7) 0.0343(4) Uani 1 1 d .
F10 F 0.32362(16) 0.60114(11) 0.59136(7) 0.0373(4) Uani 1 1 d .
F11 F 0.11980(16) 0.66490(11) 0.55195(7) 0.0384(5) Uani 1 1 d .
F12 F 0.15976(14) 0.75541(10) 0.23854(7) 0.0296(4) Uani 1 1 d .
F13 F 0.35785(16) 0.83877(10) 0.26115(8) 0.0384(4) Uani 1 1 d .
F14 F 0.52245(15) 0.78719(11) 0.33790(8) 0.0391(5) Uani 1 1 d .
F15 F 0.48495(14) 0.64970(11) 0.39133(7) 0.0324(4) Uani 1 1 d .
F16 F 0.29024(13) 0.56426(9) 0.36785(6) 0.0237(3) Uani 1 1 d .
N1 N 0.11714(18) 0.60958(13) 0.28791(9) 0.0183(5) Uani 1 1 d .
N2 N 0.05261(18) 0.62303(12) 0.37541(8) 0.0168(4) Uani 1 1 d .
N3 N -0.00972(19) 0.60543(13) 0.46427(9) 0.0191(5) Uani 1 1 d .
C1 C -0.1708(2) 0.68912(15) 0.16922(10) 0.0184(5) Uani 1 1 d .
C2 C -0.1245(3) 0.73298(18) 0.21314(12) 0.0305(7) Uani 1 1 d .
H2 H -0.0470 0.7223 0.2279 0.037 Uiso 1 1 calc R
C3 C -0.1904(3) 0.7918(2) 0.23543(13) 0.0379(8) Uani 1 1 d .
H3 H -0.1571 0.8223 0.2647 0.045 Uiso 1 1 calc R
C4 C -0.3047(3) 0.80650(18) 0.21535(12) 0.0311(7) Uani 1 1 d .
H4 H -0.3504 0.8462 0.2313 0.037 Uiso 1 1 calc R
C5 C -0.3518(2) 0.76314(17) 0.17213(12) 0.0267(6) Uani 1 1 d .
H5 H -0.4300 0.7733 0.1581 0.032 Uiso 1 1 calc R
C6 C -0.2857(2) 0.70478(17) 0.14908(11) 0.0236(6) Uani 1 1 d .
H6 H -0.3189 0.6752 0.1193 0.028 Uiso 1 1 calc R
C7 C -0.1759(2) 0.53879(15) 0.11304(11) 0.0194(5) Uani 1 1 d .
C8 C -0.1886(3) 0.46942(17) 0.14244(12) 0.0261(6) Uani 1 1 d .
H8 H -0.1451 0.4624 0.1761 0.031 Uiso 1 1 calc R
C9 C -0.2643(3) 0.41083(18) 0.12282(12) 0.0312(7) Uani 1 1 d .
H9 H -0.2725 0.3637 0.1430 0.037 Uiso 1 1 calc R
C10 C -0.3282(3) 0.42050(18) 0.07388(12) 0.0290(7) Uani 1 1 d .
H10 H -0.3806 0.3802 0.0607 0.035 Uiso 1 1 calc R
C11 C -0.3160(2) 0.48872(18) 0.04410(12) 0.0278(6) Uani 1 1 d .
H11 H -0.3598 0.4953 0.0105 0.033 Uiso 1 1 calc R
C12 C -0.2397(2) 0.54771(17) 0.06338(11) 0.0241(6) Uani 1 1 d .
H12 H -0.2308 0.5943 0.0427 0.029 Uiso 1 1 calc R
C13 C -0.0248(2) 0.66128(16) 0.07892(11) 0.0204(6) Uani 1 1 d .
C14 C -0.0353(2) 0.74129(17) 0.06882(12) 0.0266(6) Uani 1 1 d .
H14 H -0.0749 0.7742 0.0930 0.032 Uiso 1 1 calc R
C15 C 0.0123(3) 0.7738(2) 0.02298(13) 0.0354(8) Uani 1 1 d .
H15 H 0.0038 0.8287 0.0159 0.042 Uiso 1 1 calc R
C16 C 0.0710(3) 0.7273(2) -0.01183(13) 0.0396(9) Uani 1 1 d .
H16 H 0.1052 0.7499 -0.0423 0.047 Uiso 1 1 calc R
C17 C 0.0802(3) 0.6468(2) -0.00214(14) 0.0450(9) Uani 1 1 d .
H17 H 0.1190 0.6141 -0.0267 0.054 Uiso 1 1 calc R
C18 C 0.0332(3) 0.6139(2) 0.04302(12) 0.0333(7) Uani 1 1 d .
H18 H 0.0405 0.5588 0.0495 0.040 Uiso 1 1 calc R
C19 C 0.3028(2) 0.44129(15) 0.13630(11) 0.0200(6) Uani 1 1 d .
C20 C 0.4013(3) 0.39285(17) 0.14361(13) 0.0290(7) Uani 1 1 d .
H20 H 0.4657 0.4089 0.1673 0.035 Uiso 1 1 calc R
C21 C 0.4063(3) 0.32111(18) 0.11647(14) 0.0346(7) Uani 1 1 d .
H21 H 0.4730 0.2878 0.1226 0.042 Uiso 1 1 calc R
C22 C 0.3154(3) 0.29819(17) 0.08084(12) 0.0322(7) Uani 1 1 d .
H22 H 0.3202 0.2498 0.0617 0.039 Uiso 1 1 calc R
C23 C 0.2169(3) 0.34560(17) 0.07295(12) 0.0330(7) Uani 1 1 d .
H23 H 0.1540 0.3299 0.0483 0.040 Uiso 1 1 calc R
C24 C 0.2100(3) 0.41611(16) 0.10100(12) 0.0270(6) Uani 1 1 d .
H24 H 0.1411 0.4477 0.0961 0.032 Uiso 1 1 calc R
C25 C 0.3387(2) 0.60848(16) 0.12366(10) 0.0193(5) Uani 1 1 d .
C26 C 0.2867(2) 0.68290(17) 0.12396(12) 0.0277(6) Uani 1 1 d .
H26 H 0.2271 0.6935 0.1484 0.033 Uiso 1 1 calc R
C27 C 0.3205(3) 0.74158(19) 0.08926(14) 0.0387(8) Uani 1 1 d .
H27 H 0.2845 0.7922 0.0899 0.046 Uiso 1 1 calc R
C28 C 0.4072(3) 0.7261(2) 0.05358(13) 0.0375(8) Uani 1 1 d .
H28 H 0.4297 0.7657 0.0291 0.045 Uiso 1 1 calc R
C29 C 0.4607(3) 0.6533(2) 0.05357(12) 0.0330(7) Uani 1 1 d .
H29 H 0.5213 0.6435 0.0296 0.040 Uiso 1 1 calc R
C30 C 0.4270(2) 0.59388(18) 0.08828(11) 0.0252(6) Uani 1 1 d .
H30 H 0.4641 0.5437 0.0878 0.030 Uiso 1 1 calc R
C31 C 0.4066(2) 0.53139(15) 0.22447(11) 0.0187(5) Uani 1 1 d .
C32 C 0.3977(2) 0.47668(17) 0.26622(11) 0.0256(6) Uani 1 1 d .
H32 H 0.3307 0.4431 0.2666 0.031 Uiso 1 1 calc R
C33 C 0.4863(3) 0.47122(18) 0.30711(12) 0.0311(7) Uani 1 1 d .
H33 H 0.4808 0.4329 0.3348 0.037 Uiso 1 1 calc R
C34 C 0.5827(3) 0.52114(19) 0.30787(12) 0.0317(7) Uani 1 1 d .
H34 H 0.6429 0.5173 0.3361 0.038 Uiso 1 1 calc R
C35 C 0.5910(2) 0.57665(18) 0.26730(12) 0.0286(6) Uani 1 1 d .
H35 H 0.6566 0.6115 0.2679 0.034 Uiso 1 1 calc R
C36 C 0.5035(2) 0.58171(16) 0.22541(11) 0.0220(6) Uani 1 1 d .
H36 H 0.5100 0.6196 0.1975 0.026 Uiso 1 1 calc R
C37 C 0.0452(2) 0.59426(15) 0.32637(10) 0.0171(5) Uani 1 1 d .
C38 C -0.0276(2) 0.62175(14) 0.41376(10) 0.0167(5) Uani 1 1 d .
C39 C 0.2173(2) 0.65664(15) 0.30275(10) 0.0182(5) Uani 1 1 d .
C40 C 0.2392(2) 0.72681(16) 0.27617(11) 0.0218(6) Uani 1 1 d .
C41 C 0.3414(3) 0.77070(16) 0.28743(12) 0.0256(6) Uani 1 1 d .
C42 C 0.4236(2) 0.74512(18) 0.32608(12) 0.0277(6) Uani 1 1 d .
C43 C 0.4049(2) 0.67545(17) 0.35326(11) 0.0230(6) Uani 1 1 d .
C44 C 0.3036(2) 0.63234(15) 0.34149(10) 0.0190(5) Uani 1 1 d .
C45 C 0.1506(2) 0.50683(15) 0.45688(11) 0.0206(6) Uani 1 1 d .
C46 C 0.2578(3) 0.47653(16) 0.47574(12) 0.0252(6) Uani 1 1 d .
C47 C 0.3174(2) 0.50862(16) 0.52029(12) 0.0245(6) Uani 1 1 d .
C48 C 0.2683(3) 0.57115(16) 0.54633(11) 0.0251(6) Uani 1 1 d .
C49 C 0.1626(3) 0.60212(16) 0.52632(11) 0.0233(6) Uani 1 1 d .
C50 C 0.1006(2) 0.57187(15) 0.48057(10) 0.0189(5) Uani 1 1 d .
C51 C -0.1486(2) 0.66025(16) 0.40025(11) 0.0203(6) Uani 1 1 d .
C52 C -0.0464(2) 0.53065(17) 0.30890(11) 0.0235(6) Uani 1 1 d .

loop_
_atom_site_aniso_label
_atom_site_aniso_U_11
_atom_site_aniso_U_22
_atom_site_aniso_U_33
_atom_site_aniso_U_23
_atom_site_aniso_U_13
_atom_site_aniso_U_12
Ag1 0.01378(10) 0.02121(10) 0.01606(10) -0.00038(8) -0.00030(7) 0.00125(8)
P1 0.0143(3) 0.0208(3) 0.0162(3) 0.0002(3) 0.0000(3) 0.0010(3)
P2 0.0137(3) 0.0176(3) 0.0171(3) 0.0008(3) -0.0002(3) 0.0013(3)
F1 0.0292(9) 0.0291(9) 0.0537(12) -0.0194(9) 0.0129(8) -0.0087(8)
F2 0.0212(8) 0.0537(11) 0.0197(9) -0.0011(8) -0.0035(7) -0.0113(8)
F3 0.0225(8) 0.0308(9) 0.0232(9) -0.0014(7) 0.0032(7) -0.0100(7)
F4 0.0243(9) 0.0454(10) 0.0202(8) 0.0044(8) 0.0006(7) 0.0082(8)
F5 0.0166(8) 0.0356(10) 0.0435(11) 0.0139(8) 0.0043(7) -0.0004(7)
F6 0.0276(9) 0.0253(9) 0.0367(10) -0.0050(7) 0.0016(7) 0.0081(7)
F7 0.0312(9) 0.0206(8) 0.0312(9) -0.0051(7) -0.0069(7) 0.0007(7)
F8 0.0406(11) 0.0275(10) 0.0497(12) -0.0066(8) -0.0046(9) 0.0147(8)
F9 0.0221(9) 0.0361(10) 0.0439(11) 0.0125(8) -0.0041(8) 0.0041(7)
F10 0.0390(10) 0.0396(10) 0.0310(10) 0.0007(8) -0.0173(8) -0.0012(8)
F11 0.0445(11) 0.0410(11) 0.0283(10) -0.0125(8) -0.0097(8) 0.0155(9)
F12 0.0249(9) 0.0324(9) 0.0311(9) 0.0110(7) -0.0037(7) -0.0003(7)
F13 0.0374(10) 0.0287(9) 0.0494(12) 0.0101(8) 0.0048(9) -0.0116(8)
F14 0.0255(9) 0.0429(11) 0.0483(12) -0.0064(9) -0.0020(8) -0.0169(8)
F15 0.0212(9) 0.0468(11) 0.0279(9) -0.0027(8) -0.0099(7) -0.0007(8)
F16 0.0199(8) 0.0275(9) 0.0236(8) 0.0055(7) 0.0010(6) 0.0007(6)
N1 0.0148(11) 0.0227(11) 0.0172(11) -0.0022(9) -0.0009(9) -0.0012(9)
N2 0.0159(11) 0.0183(11) 0.0162(11) 0.0000(8) 0.0005(9) -0.0025(9)
N3 0.0185(11) 0.0198(11) 0.0190(11) 0.0016(9) 0.0008(9) 0.0006(9)
C1 0.0174(13) 0.0209(13) 0.0168(13) 0.0023(10) 0.0009(10) 0.0022(10)
C2 0.0224(15) 0.0357(17) 0.0324(17) -0.0088(13) -0.0069(12) 0.0086(13)
C3 0.0388(19) 0.0416(19) 0.0321(18) -0.0148(15) -0.0063(14) 0.0113(15)
C4 0.0344(17) 0.0303(16) 0.0295(16) -0.0007(13) 0.0084(13) 0.0117(13)
C5 0.0195(14) 0.0310(16) 0.0296(16) 0.0046(13) 0.0012(12) 0.0064(12)
C6 0.0192(13) 0.0301(15) 0.0210(14) -0.0012(12) -0.0019(11) 0.0030(11)
C7 0.0173(13) 0.0215(13) 0.0198(13) -0.0034(11) 0.0043(11) 0.0000(11)
C8 0.0295(16) 0.0288(15) 0.0202(14) 0.0000(12) 0.0028(12) -0.0050(12)
C9 0.0377(18) 0.0287(16) 0.0282(16) -0.0020(12) 0.0115(14) -0.0087(13)
C10 0.0228(14) 0.0318(16) 0.0330(17) -0.0114(13) 0.0058(12) -0.0037(12)
C11 0.0234(15) 0.0319(16) 0.0275(16) -0.0096(13) -0.0047(12) 0.0026(12)
C12 0.0243(14) 0.0246(14) 0.0232(15) -0.0021(11) -0.0003(12) 0.0042(12)
C13 0.0125(12) 0.0300(15) 0.0186(13) 0.0049(11) -0.0002(10) 0.0001(11)
C14 0.0254(15) 0.0282(15) 0.0256(15) -0.0004(12) -0.0021(12) -0.0068(12)
C15 0.0310(17) 0.0374(18) 0.0369(18) 0.0115(14) -0.0054(14) -0.0127(14)
C16 0.0185(15) 0.067(2) 0.0333(18) 0.0216(17) 0.0054(13) -0.0023(15)
C17 0.0328(18) 0.072(3) 0.0324(18) 0.0186(17) 0.0173(15) 0.0237(17)
C18 0.0335(17) 0.0403(18) 0.0273(16) 0.0108(14) 0.0103(13) 0.0184(14)
C19 0.0217(14) 0.0208(13) 0.0180(13) -0.0001(10) 0.0054(11) -0.0023(11)
C20 0.0188(14) 0.0265(15) 0.0419(18) -0.0068(13) 0.0034(13) -0.0016(12)
C21 0.0267(16) 0.0262(16) 0.052(2) -0.0089(15) 0.0112(15) 0.0025(13)
C22 0.0461(19) 0.0209(14) 0.0308(17) -0.0040(12) 0.0116(15) -0.0048(14)
C23 0.049(2) 0.0249(15) 0.0242(16) -0.0044(12) -0.0101(14) -0.0075(14)
C24 0.0339(16) 0.0207(14) 0.0253(15) -0.0002(11) -0.0084(12) 0.0017(12)
C25 0.0177(13) 0.0237(14) 0.0160(13) 0.0024(11) -0.0037(10) -0.0036(11)
C26 0.0217(14) 0.0267(15) 0.0344(17) 0.0064(13) -0.0011(12) 0.0007(12)
C27 0.0317(17) 0.0286(17) 0.054(2) 0.0167(15) -0.0104(16) -0.0044(14)
C28 0.0320(17) 0.047(2) 0.0317(17) 0.0196(15) -0.0148(14) -0.0186(15)
C29 0.0256(16) 0.054(2) 0.0195(15) 0.0063(14) -0.0029(12) -0.0150(15)
C30 0.0221(14) 0.0327(16) 0.0205(14) 0.0008(12) -0.0015(11) -0.0072(12)
C31 0.0170(13) 0.0209(13) 0.0181(13) -0.0025(10) 0.0005(10) 0.0043(10)
C32 0.0231(14) 0.0291(15) 0.0244(15) 0.0036(12) -0.0001(12) -0.0012(12)
C33 0.0322(17) 0.0358(17) 0.0247(16) 0.0085(13) -0.0018(13) 0.0042(14)
C34 0.0258(16) 0.0421(18) 0.0261(16) 0.0025(13) -0.0067(13) 0.0054(14)
C35 0.0184(14) 0.0380(17) 0.0286(16) -0.0001(13) -0.0045(12) -0.0036(13)
C36 0.0188(13) 0.0266(15) 0.0202(14) 0.0008(11) -0.0015(11) -0.0009(11)
C37 0.0133(12) 0.0199(13) 0.0179(13) 0.0001(10) -0.0016(10) 0.0015(10)
C38 0.0152(12) 0.0143(12) 0.0208(13) -0.0011(10) 0.0016(10) -0.0022(10)
C39 0.0152(12) 0.0241(14) 0.0154(13) -0.0026(10) 0.0023(10) -0.0024(10)
C40 0.0170(13) 0.0263(14) 0.0216(14) -0.0004(11) -0.0014(11) 0.0023(11)
C41 0.0277(15) 0.0209(14) 0.0288(16) -0.0002(12) 0.0057(12) -0.0046(12)
C42 0.0173(14) 0.0323(16) 0.0337(16) -0.0109(13) 0.0035(12) -0.0090(12)
C43 0.0164(13) 0.0325(15) 0.0198(14) -0.0041(12) -0.0012(11) 0.0007(11)
C44 0.0187(13) 0.0217(13) 0.0170(13) -0.0020(10) 0.0040(10) -0.0004(11)
C45 0.0221(14) 0.0174(13) 0.0222(14) 0.0031(11) -0.0005(11) -0.0025(11)
C46 0.0281(15) 0.0169(13) 0.0311(16) 0.0048(11) 0.0048(13) 0.0036(11)
C47 0.0196(14) 0.0227(14) 0.0308(16) 0.0120(12) -0.0024(12) -0.0007(11)
C48 0.0278(15) 0.0243(14) 0.0225(14) 0.0050(12) -0.0049(12) -0.0046(12)
C49 0.0292(15) 0.0221(13) 0.0185(14) 0.0013(11) 0.0016(12) 0.0017(12)
C50 0.0183(13) 0.0216(13) 0.0170(13) 0.0059(11) 0.0026(10) -0.0031(11)
C51 0.0202(13) 0.0224(14) 0.0186(13) 0.0031(11) 0.0031(11) 0.0000(11)
C52 0.0185(13) 0.0296(15) 0.0227(15) -0.0043(12) 0.0037(11) -0.0043(12)

loop_
_atom_type_symbol
_atom_type_description
_atom_type_scat_dispersion_real
_atom_type_scat_dispersion_imag
_atom_type_scat_source
C C 0.0033 0.0016 'International Tables Vol C Tables 4.2.6.8 and 6.1.1.4'
H H 0.0000 0.0000 'International Tables Vol C Tables 4.2.6.8 and 6.1.1.4'
N N 0.0061 0.0033 'International Tables Vol C Tables 4.2.6.8 and 6.1.1.4'
F F 0.0171 0.0103 'International Tables Vol C Tables 4.2.6.8 and 6.1.1.4'
P P 0.1023 0.0942 'International Tables Vol C Tables 4.2.6.8 and 6.1.1.4'
Ag Ag -0.8971 1.1015 'International Tables Vol C Tables 4.2.6.8 and 6.1.1.4'

loop_
_geom_angle_atom_site_label_1
_geom_angle_atom_site_label_2
_geom_angle_atom_site_label_3
_geom_angle
N1 Ag1 P1 121.80(6)
N1 Ag1 P2 105.93(5)
P1 Ag1 P2 129.11(2)
C1 P1 C7 105.46(12)
C1 P1 C13 105.18(12)
C7 P1 C13 102.83(12)
C1 P1 Ag1 115.76(9)
C7 P1 Ag1 117.61(9)
C13 P1 Ag1 108.60(8)
C31 P2 C19 103.67(12)
C31 P2 C25 104.66(12)
C19 P2 C25 104.86(12)
C31 P2 Ag1 117.03(9)
C19 P2 Ag1 117.72(9)
C25 P2 Ag1 107.57(9)
C37 N1 C39 116.5(2)
C37 N1 Ag1 127.53(17)
C39 N1 Ag1 115.87(16)
C37 N2 C38 129.5(2)
C38 N3 C50 116.8(2)
C2 C1 C6 118.6(2)
C2 C1 P1 118.0(2)
C6 C1 P1 123.3(2)
C3 C2 C1 120.5(3)
C3 C2 H2 119.7
C1 C2 H2 119.7
C2 C3 C4 120.4(3)
C2 C3 H3 119.8
C4 C3 H3 119.8
C5 C4 C3 119.6(3)
C5 C4 H4 120.2
C3 C4 H4 120.2
C4 C5 C6 120.4(3)
C4 C5 H5 119.8
C6 C5 H5 119.8
C5 C6 C1 120.5(3)
C5 C6 H6 119.7
C1 C6 H6 119.7
C8 C7 C12 119.0(3)
C8 C7 P1 119.5(2)
C12 C7 P1 121.5(2)
C9 C8 C7 120.3(3)
C9 C8 H8 119.8
C7 C8 H8 119.8
C8 C9 C10 120.3(3)
C8 C9 H9 119.8
C10 C9 H9 119.8
C11 C10 C9 120.1(3)
C11 C10 H10 120.0
C9 C10 H10 120.0
C10 C11 C12 120.0(3)
C10 C11 H11 120.0
C12 C11 H11 120.0
C11 C12 C7 120.3(3)
C11 C12 H12 119.9
C7 C12 H12 119.9
C14 C13 C18 119.3(3)
C14 C13 P1 122.5(2)
C18 C13 P1 118.0(2)
C13 C14 C15 120.0(3)
C13 C14 H14 120.0
C15 C14 H14 120.0
C16 C15 C14 120.6(3)
C16 C15 H15 119.7
C14 C15 H15 119.7
C15 C16 C17 119.5(3)
C15 C16 H16 120.3
C17 C16 H16 120.3
C18 C17 C16 120.5(3)
C18 C17 H17 119.8
C16 C17 H17 119.8
C17 C18 C13 120.2(3)
C17 C18 H18 119.9
C13 C18 H18 119.9
C20 C19 C24 118.2(3)
C20 C19 P2 122.9(2)
C24 C19 P2 118.9(2)
C19 C20 C21 120.6(3)
C19 C20 H20 119.7
C21 C20 H20 119.7
C22 C21 C20 120.4(3)
C22 C21 H21 119.8
C20 C21 H21 119.8
C21 C22 C23 119.8(3)
C21 C22 H22 120.1
C23 C22 H22 120.1
C22 C23 C24 120.0(3)
C22 C23 H23 120.0
C24 C23 H23 120.0
C23 C24 C19 120.9(3)
C23 C24 H24 119.6
C19 C24 H24 119.6
C30 C25 C26 119.1(3)
C30 C25 P2 122.9(2)
C26 C25 P2 118.0(2)
C27 C26 C25 121.0(3)
C27 C26 H26 119.5
C25 C26 H26 119.5
C26 C27 C28 119.5(3)
C26 C27 H27 120.3
C28 C27 H27 120.3
C29 C28 C27 120.1(3)
C29 C28 H28 120.0
C27 C28 H28 120.0
C28 C29 C30 120.8(3)
C28 C29 H29 119.6
C30 C29 H29 119.6
C25 C30 C29 119.6(3)
C25 C30 H30 120.2
C29 C30 H30 120.2
C36 C31 C32 119.2(2)
C36 C31 P2 122.3(2)
C32 C31 P2 118.5(2)
C33 C32 C31 120.1(3)
C33 C32 H32 120.0
C31 C32 H32 120.0
C34 C33 C32 120.6(3)
C34 C33 H33 119.7
C32 C33 H33 119.7
C35 C34 C33 119.6(3)
C35 C34 H34 120.2
C33 C34 H34 120.2
C34 C35 C36 120.3(3)
C34 C35 H35 119.9
C36 C35 H35 119.9
C31 C36 C35 120.2(3)
C31 C36 H36 119.9
C35 C36 H36 119.9
N2 C37 N1 126.1(2)
N2 C37 C52 121.8(2)
N1 C37 C52 111.9(2)
N3 C38 N2 127.6(2)
N3 C38 C51 113.0(2)
N2 C38 C51 118.1(2)
C40 C39 C44 116.1(2)
C40 C39 N1 121.5(2)
C44 C39 N1 122.2(2)
F12 C40 C39 120.2(2)
F12 C40 C41 117.5(2)
C39 C40 C41 122.3(2)
F13 C41 C42 120.2(3)
F13 C41 C40 120.0(3)
C42 C41 C40 119.8(3)
F14 C42 C41 120.6(3)
F14 C42 C43 119.8(3)
C41 C42 C43 119.6(3)
F15 C43 C44 119.8(3)
F15 C43 C42 120.2(2)
C44 C43 C42 120.0(3)
F16 C44 C43 118.1(2)
F16 C44 C39 119.6(2)
C43 C44 C39 122.2(2)
F7 C45 C46 117.7(2)
F7 C45 C50 120.3(2)
C46 C45 C50 122.0(3)
F8 C46 C47 119.5(3)
F8 C46 C45 119.9(3)
C47 C46 C45 120.6(3)
F9 C47 C46 120.9(3)
F9 C47 C48 119.9(3)
C46 C47 C48 119.2(3)
F10 C48 C49 120.5(3)
F10 C48 C47 119.7(3)
C49 C48 C47 119.7(3)
F11 C49 C48 117.7(2)
F11 C49 C50 119.6(2)
C48 C49 C50 122.6(3)
C45 C50 C49 115.8(2)
C45 C50 N3 125.4(2)
C49 C50 N3 118.7(2)
F5 C51 F4 106.9(2)
F5 C51 F6 106.6(2)
F4 C51 F6 106.2(2)
F5 C51 C38 113.1(2)
F4 C51 C38 112.5(2)
F6 C51 C38 111.0(2)
F3 C52 F1 107.2(2)
F3 C52 F2 106.8(2)
F1 C52 F2 106.9(2)
F3 C52 C37 112.5(2)
F1 C52 C37 111.0(2)
F2 C52 C37 112.1(2)

loop_
_geom_bond_atom_site_label_1
_geom_bond_atom_site_label_2
_geom_bond_distance
Ag1 N1 2.321(2)
Ag1 P1 2.4308(7)
Ag1 P2 2.4406(7)
P1 C1 1.822(3)
P1 C7 1.824(3)
P1 C13 1.826(3)
P2 C31 1.818(3)
P2 C19 1.818(3)
P2 C25 1.819(3)
F1 C52 1.337(3)
F2 C52 1.340(3)
F3 C52 1.335(3)
F4 C51 1.338(3)
F5 C51 1.331(3)
F6 C51 1.340(3)
F7 C45 1.342(3)
F8 C46 1.345(3)
F9 C47 1.345(3)
F10 C48 1.345(3)
F11 C49 1.344(3)
F12 C40 1.347(3)
F13 C41 1.343(3)
F14 C42 1.348(3)
F15 C43 1.342(3)
F16 C44 1.338(3)
N1 C37 1.316(3)
N1 C39 1.419(3)
N2 C37 1.305(3)
N2 C38 1.354(3)
N3 C38 1.283(3)
N3 C50 1.413(3)
C1 C2 1.393(4)
C1 C6 1.394(4)
C2 C3 1.380(4)
C2 H2 0.9500
C3 C4 1.385(4)
C3 H3 0.9500
C4 C5 1.379(4)
C4 H4 0.9500
C5 C6 1.385(4)
C5 H5 0.9500
C6 H6 0.9500
C7 C8 1.394(4)
C7 C12 1.396(4)
C8 C9 1.383(4)
C8 H8 0.9500
C9 C10 1.383(4)
C9 H9 0.9500
C10 C11 1.382(4)
C10 H10 0.9500
C11 C12 1.389(4)
C11 H11 0.9500
C12 H12 0.9500
C13 C14 1.383(4)
C13 C18 1.392(4)
C14 C15 1.398(4)
C14 H14 0.9500
C15 C16 1.370(5)
C15 H15 0.9500
C16 C17 1.388(5)
C16 H16 0.9500
C17 C18 1.383(4)
C17 H17 0.9500
C18 H18 0.9500
C19 C20 1.391(4)
C19 C24 1.395(4)
C20 C21 1.392(4)
C20 H20 0.9500
C21 C22 1.373(4)
C21 H21 0.9500
C22 C23 1.381(4)
C22 H22 0.9500
C23 C24 1.387(4)
C23 H23 0.9500
C24 H24 0.9500
C25 C30 1.392(4)
C25 C26 1.393(4)
C26 C27 1.383(4)
C26 H26 0.9500
C27 C28 1.386(5)
C27 H27 0.9500
C28 C29 1.374(5)
C28 H28 0.9500
C29 C30 1.392(4)
C29 H29 0.9500
C30 H30 0.9500
C31 C36 1.391(4)
C31 C32 1.396(4)
C32 C33 1.387(4)
C32 H32 0.9500
C33 C34 1.383(4)
C33 H33 0.9500
C34 C35 1.383(4)
C34 H34 0.9500
C35 C36 1.395(4)
C35 H35 0.9500
C36 H36 0.9500
C37 C52 1.542(4)
C38 C51 1.539(4)
C39 C40 1.389(4)
C39 C44 1.392(4)
C40 C41 1.392(4)
C41 C42 1.366(4)
C42 C43 1.381(4)
C43 C44 1.379(4)
C45 C46 1.377(4)
C45 C50 1.386(4)
C46 C47 1.371(4)
C47 C48 1.375(4)
C48 C49 1.375(4)
C49 C50 1.394(4)
